data_2223588
loop_
_publ_author_name
'Wang, Bo'

_publ_section_title
;
 (<i>S</i>)-1-Carboxy-2-(4-nitrophenyl)ethanaminium bromide
;
_journal_coeditor_code XU2595
_journal_issue 10
_journal_name_full 'Acta Crystallographica Section E'
_journal_page_first o2420
_journal_paper_doi 10.1107/S1600536809035211
_journal_volume 65
_journal_year 2009
_chemical_formula_iupac 'C9 H11 N2 O4 +, Br -'
_chemical_formula_moiety 'C9 H11 N2 O4 +, Br -'
_chemical_formula_sum 'C9 H11 Br N2 O4'
_chemical_formula_weight 291.11
_chemical_name_systematic
;
(<i>S</i>)-1-Carboxy-2-(4-nitrophenyl)ethanaminium bromide
;
_space_group_IT_number 4
_symmetry_cell_setting monoclinic
_symmetry_space_group_name_Hall 'P 2yb'
_symmetry_space_group_name_H-M 'P 1 21 1'
_atom_sites_solution_hydrogens geom
_atom_sites_solution_primary direct
_atom_sites_solution_secondary difmap
_audit_creation_method SHELXL-97
_cell_angle_alpha 90.00
_cell_angle_beta 91.15(3)
_cell_angle_gamma 90.00
_cell_formula_units_Z 2
_cell_length_a 5.5378(11)
_cell_length_b 7.4158(15)
_cell_length_c 14.246(3)
_cell_measurement_reflns_used 2427
_cell_measurement_temperature 298(2)
_cell_measurement_theta_max 27.43
_cell_measurement_theta_min 3.10
_cell_volume 584.9(2)
_computing_cell_refinement 'CrystalClear (Rigaku, 2005)'
_computing_data_collection 'CrystalClear (Rigaku, 2005)'
_computing_data_reduction 'CrystalClear (Rigaku, 2005)'
_computing_molecular_graphics 'SHELXTL/PC (Sheldrick, 2008)'
_computing_publication_material 'SHELXTL/PC (Sheldrick, 2008)'
_computing_structure_refinement 'SHELXTL/PC (Sheldrick, 2008)'
_computing_structure_solution 'SHELXTL/PC (Sheldrick, 2008)'
_diffrn_ambient_temperature 298(2)
_diffrn_detector_area_resol_mean 13.6612
_diffrn_measured_fraction_theta_full 0.997
_diffrn_measured_fraction_theta_max 0.997
_diffrn_measurement_device_type 'Rigaku Mercury2'
_diffrn_measurement_method 'CCD profile fitting'
_diffrn_radiation_monochromator graphite
_diffrn_radiation_source 'fine-focus sealed tube'
_diffrn_radiation_type MoK\a
_diffrn_radiation_wavelength 0.71073
_diffrn_reflns_av_R_equivalents 0.0390
_diffrn_reflns_av_sigmaI/netI 0.0558
_diffrn_reflns_limit_h_max 7
_diffrn_reflns_limit_h_min -7
_diffrn_reflns_limit_k_max 9
_diffrn_reflns_limit_k_min -9
_diffrn_reflns_limit_l_max 18
_diffrn_reflns_limit_l_min -18
_diffrn_reflns_number 5994
_diffrn_reflns_theta_full 27.43
_diffrn_reflns_theta_max 27.43
_diffrn_reflns_theta_min 3.10
_diffrn_standards_number 0
_exptl_absorpt_coefficient_mu 3.515
_exptl_absorpt_correction_T_max 0.84
_exptl_absorpt_correction_T_min 0.76
_exptl_absorpt_correction_type multi-scan
_exptl_absorpt_process_details '(CrystalClear; Rigaku, 2005)'
_exptl_crystal_colour colourless
_exptl_crystal_density_diffrn 1.653
_exptl_crystal_density_method 'not measured'
_exptl_crystal_description needle
_exptl_crystal_F_000 292
_exptl_crystal_size_max 0.40
_exptl_crystal_size_mid 0.05
_exptl_crystal_size_min 0.05
_refine_diff_density_max 0.260
_refine_diff_density_min -0.314
_refine_ls_abs_structure_details 'Flack (1983), 1202 Friedel pairs'
_refine_ls_abs_structure_Flack -0.025(11)
_refine_ls_extinction_method none
_refine_ls_goodness_of_fit_ref 1.039
_refine_ls_hydrogen_treatment constr
_refine_ls_matrix_type full
_refine_ls_number_parameters 146
_refine_ls_number_reflns 2633
_refine_ls_number_restraints 1
_refine_ls_restrained_S_all 1.039
_refine_ls_R_factor_all 0.0366
_refine_ls_R_factor_gt 0.0323
_refine_ls_shift/su_max 0.000
_refine_ls_shift/su_mean 0.000
_refine_ls_structure_factor_coef Fsqd
_refine_ls_weighting_details 'calc w=1/[\s^2^(Fo^2^)+(0.02P)^2^] where P=(Fo^2^+2Fc^2^)/3'
_refine_ls_weighting_scheme calc
_refine_ls_wR_factor_gt 0.0675
_refine_ls_wR_factor_ref 0.0693
_reflns_number_gt 2427
_reflns_number_total 2633
_reflns_threshold_expression I>2\s(I)
_cod_data_source_file xu2595.cif
_cod_data_source_block I
_cod_original_sg_symbol_H-M 'P 21'
_cod_database_code 2223588
_cod_database_fobs_code 2223588

loop_
_symmetry_equiv_pos_as_xyz
'x, y, z'
'-x, y+1/2, -z'

loop_
_atom_site_type_symbol
_atom_site_label
_atom_site_fract_x
_atom_site_fract_y
_atom_site_fract_z
_atom_site_U_iso_or_equiv
_atom_site_adp_type
_atom_site_calc_flag
_atom_site_refinement_flags
_atom_site_occupancy
_atom_site_disorder_assembly
_atom_site_disorder_group
O O2 -0.1236(3) 0.1957(5) 0.09374(15) 0.0526(5) Uani d . 1 . .
C C7 0.3705(6) 0.3156(4) 0.2428(2) 0.0396(7) Uani d . 1 . .
H H7A 0.3926 0.2030 0.2766 0.048 Uiso calc R 1 . .
H H7B 0.5266 0.3746 0.2405 0.048 Uiso calc R 1 . .
C C9 0.0598(5) 0.1544(4) 0.1348(2) 0.0365(8) Uani d . 1 . .
C C8 0.2848(6) 0.2725(4) 0.1416(2) 0.0346(7) Uani d . 1 . .
H H8 0.4158 0.2079 0.1109 0.041 Uiso calc R 1 . .
C C6 0.2007(5) 0.4342(4) 0.29749(19) 0.0361(7) Uani d . 1 . .
C C2 0.0984(6) 0.7325(5) 0.3539(2) 0.0488(10) Uani d . 1 . .
H H2 0.1295 0.8556 0.3573 0.059 Uiso calc R 1 . .
C C4 -0.1471(7) 0.4776(6) 0.3932(2) 0.0488(10) Uani d . 1 . .
H H4 -0.2795 0.4309 0.4242 0.059 Uiso calc R 1 . .
C C3 -0.0974(6) 0.6591(5) 0.3970(2) 0.0474(10) Uani d . 1 . .
C C5 0.0006(6) 0.3660(4) 0.3434(2) 0.0418(8) Uani d . 1 . .
H H5 -0.0333 0.2433 0.3402 0.050 Uiso calc R 1 . .
C C1 0.2497(6) 0.6173(5) 0.3048(2) 0.0427(8) Uani d . 1 . .
H H1D 0.3860 0.6640 0.2765 0.051 Uiso calc R 1 . .
O O4 -0.3908(5) 0.7160(9) 0.5059(2) 0.1119(15) Uani d . 1 . .
N N2 -0.2621(7) 0.7828(7) 0.4470(3) 0.0783(12) Uani d . 1 . .
O O3 -0.2547(8) 0.9417(7) 0.4254(4) 0.1225(16) Uani d . 1 . .
N N1 0.2332(4) 0.4392(4) 0.08589(18) 0.0375(6) Uani d . 1 . .
H H1A 0.2284 0.4121 0.0250 0.056 Uiso calc R 1 . .
H H1B 0.3490 0.5200 0.0971 0.056 Uiso calc R 1 . .
H H1C 0.0915 0.4846 0.1024 0.056 Uiso calc R 1 . .
O O1 0.0979(5) -0.0009(3) 0.1777(2) 0.0697(9) Uani d . 1 . .
H H1 -0.0290 -0.0651 0.1733 0.104 Uiso d R 1 . .
Br Br1 0.72355(5) 0.69798(6) 0.112290(18) 0.04362(11) Uani d . 1 . .

loop_
_atom_site_aniso_label
_atom_site_aniso_U_11
_atom_site_aniso_U_22
_atom_site_aniso_U_33
_atom_site_aniso_U_12
_atom_site_aniso_U_13
_atom_site_aniso_U_23
O2 0.0343(11) 0.0513(12) 0.0719(14) -0.0139(17) -0.0077(10) 0.010(2)
C7 0.0327(17) 0.0424(18) 0.0434(19) -0.0014(14) -0.0097(13) -0.0022(14)
C9 0.0373(16) 0.032(2) 0.0404(16) -0.0075(12) -0.0008(13) -0.0020(12)
C8 0.0312(16) 0.0363(16) 0.0361(16) -0.0054(12) -0.0016(12) -0.0049(13)
C6 0.0351(16) 0.0460(18) 0.0267(15) -0.0042(14) -0.0064(12) 0.0013(13)
C2 0.060(2) 0.047(3) 0.0399(17) -0.0022(17) -0.0021(16) -0.0023(15)
C4 0.0346(18) 0.076(3) 0.036(2) -0.0130(19) 0.0044(14) -0.0054(17)
C3 0.0413(19) 0.065(3) 0.0356(17) 0.0010(17) -0.0043(13) -0.0170(16)
C5 0.0438(19) 0.0447(19) 0.0368(18) -0.0144(14) -0.0050(15) 0.0010(14)
C1 0.045(2) 0.052(2) 0.0310(17) -0.0108(15) 0.0004(14) -0.0024(14)
O4 0.074(2) 0.156(4) 0.108(2) -0.038(3) 0.0436(19) -0.074(3)
N2 0.064(3) 0.099(3) 0.072(3) -0.001(2) 0.002(2) -0.046(2)
O3 0.123(4) 0.095(3) 0.150(4) 0.034(3) 0.027(3) -0.037(3)
N1 0.0355(14) 0.0441(16) 0.0330(13) -0.0151(12) 0.0001(10) -0.0006(12)
O1 0.072(2) 0.0427(15) 0.092(2) -0.0215(13) -0.0365(17) 0.0197(14)
Br1 0.04125(17) 0.04304(17) 0.04656(17) -0.01590(17) 0.00035(11) 0.00473(18)

loop_
_atom_type_symbol
_atom_type_description
_atom_type_scat_dispersion_real
_atom_type_scat_dispersion_imag
_atom_type_scat_source
C C 0.0033 0.0016 'International Tables Vol C Tables 4.2.6.8 and 6.1.1.4'
H H 0.0000 0.0000 'International Tables Vol C Tables 4.2.6.8 and 6.1.1.4'
N N 0.0061 0.0033 'International Tables Vol C Tables 4.2.6.8 and 6.1.1.4'
O O 0.0106 0.0060 'International Tables Vol C Tables 4.2.6.8 and 6.1.1.4'
Br Br -0.2901 2.4595 'International Tables Vol C Tables 4.2.6.8 and 6.1.1.4'

loop_
_geom_angle_atom_site_label_1
_geom_angle_atom_site_label_2
_geom_angle_atom_site_label_3
_geom_angle_site_symmetry_1
_geom_angle_site_symmetry_3
_geom_angle
_geom_angle_publ_flag
C6 C7 C8 . . 114.7(3) ?
C6 C7 H7A . . 108.6 ?
C8 C7 H7A . . 108.6 ?
C6 C7 H7B . . 108.6 ?
C8 C7 H7B . . 108.6 ?
H7A C7 H7B . . 107.6 ?
O2 C9 O1 . . 125.0(3) ?
O2 C9 C8 . . 124.5(3) ?
O1 C9 C8 . . 110.5(3) ?
N1 C8 C9 . . 107.1(2) ?
N1 C8 C7 . . 112.2(2) ?
C9 C8 C7 . . 114.4(3) ?
N1 C8 H8 . . 107.6 ?
C9 C8 H8 . . 107.6 ?
C7 C8 H8 . . 107.6 ?
C1 C6 C5 . . 118.4(3) ?
C1 C6 C7 . . 119.0(3) ?
C5 C6 C7 . . 122.6(3) ?
C3 C2 C1 . . 118.0(3) ?
C3 C2 H2 . . 121.0 ?
C1 C2 H2 . . 121.0 ?
C5 C4 C3 . . 119.3(3) ?
C5 C4 H4 . . 120.3 ?
C3 C4 H4 . . 120.3 ?
C2 C3 C4 . . 122.1(3) ?
C2 C3 N2 . . 117.9(4) ?
C4 C3 N2 . . 119.9(4) ?
C4 C5 C6 . . 120.8(3) ?
C4 C5 H5 . . 119.6 ?
C6 C5 H5 . . 119.6 ?
C6 C1 C2 . . 121.2(3) ?
C6 C1 H1D . . 119.4 ?
C2 C1 H1D . . 119.4 ?
O4 N2 O3 . . 126.2(5) ?
O4 N2 C3 . . 117.0(5) ?
O3 N2 C3 . . 116.8(4) ?
C8 N1 H1A . . 109.5 ?
C8 N1 H1B . . 109.5 ?
H1A N1 H1B . . 109.5 ?
C8 N1 H1C . . 109.5 ?
H1A N1 H1C . . 109.5 ?
H1B N1 H1C . . 109.5 ?
C9 O1 H1 . . 109.3 ?

loop_
_geom_bond_atom_site_label_1
_geom_bond_atom_site_label_2
_geom_bond_site_symmetry_2
_geom_bond_distance
_geom_bond_publ_flag
O2 C9 . 1.201(3) ?
C7 C6 . 1.515(4) ?
C7 C8 . 1.543(4) ?
C7 H7A . 0.9700 ?
C7 H7B . 0.9700 ?
C9 O1 . 1.318(4) ?
C9 C8 . 1.525(4) ?
C8 N1 . 1.493(4) ?
C8 H8 . 0.9800 ?
C6 C1 . 1.388(5) ?
C6 C5 . 1.393(4) ?
C2 C3 . 1.369(5) ?
C2 C1 . 1.395(5) ?
C2 H2 . 0.9300 ?
C4 C5 . 1.371(5) ?
C4 C3 . 1.375(6) ?
C4 H4 . 0.9300 ?
C3 N2 . 1.486(5) ?
C5 H5 . 0.9300 ?
C1 H1D . 0.9300 ?
O4 N2 . 1.217(5) ?
N2 O3 . 1.219(6) ?
N1 H1A . 0.8900 ?
N1 H1B . 0.8900 ?
N1 H1C . 0.8900 ?
O1 H1 . 0.8500 ?

loop_
_geom_hbond_atom_site_label_D
_geom_hbond_atom_site_label_H
_geom_hbond_atom_site_label_A
_geom_hbond_site_symmetry_A
_geom_hbond_distance_DH
_geom_hbond_distance_HA
_geom_hbond_distance_DA
_geom_hbond_angle_DHA
N1 H1A Br1 2_645 0.89 2.54 3.355(3) 152.9
N1 H1B Br1 . 0.89 2.46 3.340(2) 168.2
N1 H1C Br1 1_455 0.89 2.59 3.440(3) 161.1
O1 H1 Br1 1_445 0.85 2.38 3.174(3) 155.3

loop_
_geom_torsion_atom_site_label_1
_geom_torsion_atom_site_label_2
_geom_torsion_atom_site_label_3
_geom_torsion_atom_site_label_4
_geom_torsion_site_symmetry_1
_geom_torsion_site_symmetry_2
_geom_torsion_site_symmetry_3
_geom_torsion_site_symmetry_4
_geom_torsion
_geom_torsion_publ_flag
O2 C9 C8 N1 . . . . -1.9(4) ?
O1 C9 C8 N1 . . . . 176.0(3) ?
O2 C9 C8 C7 . . . . 123.1(3) ?
O1 C9 C8 C7 . . . . -58.9(4) ?
C6 C7 C8 N1 . . . . 55.2(4) ?
C6 C7 C8 C9 . . . . -67.1(3) ?
C8 C7 C6 C1 . . . . -99.1(3) ?
C8 C7 C6 C5 . . . . 82.9(4) ?
C1 C2 C3 C4 . . . . 0.2(5) ?
C1 C2 C3 N2 . . . . -178.4(3) ?
C5 C4 C3 C2 . . . . -1.3(5) ?
C5 C4 C3 N2 . . . . 177.2(3) ?
C3 C4 C5 C6 . . . . 0.6(5) ?
C1 C6 C5 C4 . . . . 1.2(5) ?
C7 C6 C5 C4 . . . . 179.1(3) ?
C5 C6 C1 C2 . . . . -2.3(5) ?
C7 C6 C1 C2 . . . . 179.6(3) ?
C3 C2 C1 C6 . . . . 1.7(5) ?
C2 C3 N2 O4 . . . . -159.6(4) ?
C4 C3 N2 O4 . . . . 21.8(5) ?
C2 C3 N2 O3 . . . . 20.1(6) ?
C4 C3 N2 O3 . . . . -158.4(4) ?
